data_2207614
loop_
_publ_author_name
'Deng, Zhao-Peng'
'Gao, Shan'
'Huo, Li-Hua'
'Zhao, Hui'

_publ_section_title Diaquatris(nitrato-\k^2^<i>O</i>,<i>O</i>')bis(4-pyridone-\k<i>O</i>)lanthanum(III)
_journal_coeditor_code NG6231
_journal_issue 12
_journal_name_full 'Acta Crystallographica Section E'
_journal_page_first m2523
_journal_page_last m2525
_journal_paper_doi 10.1107/S1600536805035439
_journal_volume 61
_journal_year 2005
_chemical_formula_iupac '[La (N O3)3 (C5 H5 N O)2 (H2 O)2]'
_chemical_formula_moiety 'C10 H14 La N5 O13'
_chemical_formula_sum 'C10 H14 La N5 O13'
_chemical_formula_weight 551.17
_chemical_name_systematic
;
Diaquatris(nitrato-\k^2^O,O')bis(4-pyridone-\kO)lanthanum(III)
;
_space_group_IT_number 15
_symmetry_cell_setting monoclinic
_symmetry_space_group_name_Hall '-C 2yc'
_symmetry_space_group_name_H-M 'C 1 2/c 1'
_atom_sites_solution_hydrogens geom
_atom_sites_solution_primary direct
_atom_sites_solution_secondary difmap
_cell_angle_alpha 90.00
_cell_angle_beta 96.31(3)
_cell_angle_gamma 90.00
_cell_formula_units_Z 4
_cell_length_a 11.051(2)
_cell_length_b 8.9055(18)
_cell_length_c 19.203(4)
_cell_measurement_reflns_used 8926
_cell_measurement_temperature 295(2)
_cell_measurement_theta_max 27.46
_cell_measurement_theta_min 3.06
_cell_volume 1878.4(7)
_computing_cell_refinement RAPID-AUTO
_computing_data_collection 'RAPID-AUTO (Rigaku, 1998)'
_computing_data_reduction 'CrystalStructure (Rigaku/MSC, 2002)'
_computing_molecular_graphics 'ORTEPII (Johnson, 1976)'
_computing_publication_material SHELXL97
_computing_structure_refinement 'SHELXL97 (Sheldrick, 1997)'
_computing_structure_solution 'SHELXS97 (Sheldrick, 1997)'
_diffrn_ambient_temperature 295(2)
_diffrn_detector_area_resol_mean 10
_diffrn_measured_fraction_theta_full 0.998
_diffrn_measured_fraction_theta_max 0.998
_diffrn_measurement_device_type 'Rigaku R-AXIS RAPID'
_diffrn_measurement_method '\w scan'
_diffrn_radiation_monochromator graphite
_diffrn_radiation_source 'fine-focus sealed tube'
_diffrn_radiation_type MoK\a
_diffrn_radiation_wavelength 0.71073
_diffrn_reflns_av_R_equivalents 0.0151
_diffrn_reflns_av_sigmaI/netI 0.0117
_diffrn_reflns_limit_h_max 14
_diffrn_reflns_limit_h_min -14
_diffrn_reflns_limit_k_max 11
_diffrn_reflns_limit_k_min -11
_diffrn_reflns_limit_l_max 24
_diffrn_reflns_limit_l_min -24
_diffrn_reflns_number 8972
_diffrn_reflns_theta_full 27.48
_diffrn_reflns_theta_max 27.48
_diffrn_reflns_theta_min 3.06
_diffrn_standards_decay_% 0
_diffrn_standards_interval_count 0
_diffrn_standards_interval_time 0
_diffrn_standards_number 0
_exptl_absorpt_coefficient_mu 2.352
_exptl_absorpt_correction_T_max 0.645
_exptl_absorpt_correction_T_min 0.494
_exptl_absorpt_correction_type multi-scan
_exptl_absorpt_process_details '(ABSCOR; Higashi, 1995)'
_exptl_crystal_colour Colorless
_exptl_crystal_density_diffrn 1.949
_exptl_crystal_density_method 'not measured'
_exptl_crystal_description Prism
_exptl_crystal_F_000 1080
_exptl_crystal_size_max 0.36
_exptl_crystal_size_mid 0.25
_exptl_crystal_size_min 0.19
_refine_diff_density_max 0.343
_refine_diff_density_min -0.666
_refine_ls_extinction_method none
_refine_ls_goodness_of_fit_ref 1.242
_refine_ls_hydrogen_treatment mixed
_refine_ls_matrix_type full
_refine_ls_number_parameters 139
_refine_ls_number_reflns 2150
_refine_ls_number_restraints 3
_refine_ls_restrained_S_all 1.241
_refine_ls_R_factor_all 0.0162
_refine_ls_R_factor_gt 0.0159
_refine_ls_shift/su_max 0.001
_refine_ls_shift/su_mean 0.000
_refine_ls_structure_factor_coef Fsqd
_refine_ls_weighting_details 'calc w = 1/[\s^2^(Fo^2^)+(0.0228P)^2^+0.6564P] where P = (Fo^2^+2Fc^2^)/3'
_refine_ls_weighting_scheme calc
_refine_ls_wR_factor_gt 0.0398
_refine_ls_wR_factor_ref 0.0399
_reflns_number_gt 2106
_reflns_number_total 2150
_reflns_threshold_expression I>2\s(I)
_cod_data_source_file ng6231.cif
_cod_data_source_block I
_cod_depositor_comments
;
The following automatic conversions were performed:
'_exptl_absorpt_correction_type' value 'Multi-scan' changed to
'multi-scan' according to
'/home/saulius/struct/CIF-dictionaries/cif_core.dic' dictionary named
'cif_core.dic' version 2.4.1 from 2010-06-29.

Automatic conversion script
Id: cif_fix_enum 1527 2010-12-29 10:47:43Z saulius 

The following automatic conversions were performed:

'_exptl_absorpt_correction_type' value 'Multi-scan' changed to
'multi-scan' according to
/home/saulius/struct/CIF-dictionaries/cif_core.dic dictionary named
'cif_core.dic' version 2.4.1 from 2010-06-29.

Automatic conversion script
Id: cif_fix_values 1715 2011-07-08 13:25:40Z adriana 
;
_cod_original_sg_symbol_H-M 'C 2/c'
_cod_database_code 2207614
_cod_database_fobs_code 2207614

loop_
_symmetry_equiv_pos_as_xyz
'x, y, z'
'-x, y, -z+1/2'
'x+1/2, y+1/2, z'
'-x+1/2, y+1/2, -z+1/2'
'-x, -y, -z'
'x, -y, z-1/2'
'-x+1/2, -y+1/2, -z'
'x+1/2, -y+1/2, z-1/2'

loop_
_atom_site_label
_atom_site_fract_x
_atom_site_fract_y
_atom_site_fract_z
_atom_site_U_iso_or_equiv
_atom_site_adp_type
_atom_site_calc_flag
_atom_site_refinement_flags
_atom_site_occupancy
_atom_site_type_symbol
La1 0.5000 0.298597(13) 0.7500 0.02360(5) Uani d S 1 La
O1W 0.26861(13) 0.31347(16) 0.73382(12) 0.0540(5) Uani d D 1 O
O1 0.48238(15) 0.3808(2) 0.63123(7) 0.0539(4) Uani d . 1 O
O2 0.59694(11) 0.57592(14) 0.74747(8) 0.0424(3) Uani d . 1 O
O3 0.5000 0.7841(2) 0.7500 0.0931(14) Uani d S 1 O
O4 0.40621(13) 0.07622(16) 0.66863(8) 0.0460(3) Uani d . 1 O
O5 0.60148(13) 0.07647(18) 0.68054(8) 0.0505(4) Uani d . 1 O
O6 0.5027(2) -0.0645(3) 0.60190(12) 0.0901(8) Uani d . 1 O
N1 0.27223(18) 0.4560(2) 0.44933(10) 0.0533(5) Uani d . 1 N
N2 0.5000 0.6495(2) 0.7500 0.0383(5) Uani d S 1 N
N3 0.50433(18) 0.0269(2) 0.64929(10) 0.0499(4) Uani d . 1 N
C1 0.2532(2) 0.5356(3) 0.50592(14) 0.0573(6) Uani d . 1 C
C2 0.3222(2) 0.5141(3) 0.56839(12) 0.0493(5) Uani d . 1 C
C3 0.41439(17) 0.4043(2) 0.57403(9) 0.0381(4) Uani d . 1 C
C4 0.4282(2) 0.3218(2) 0.51276(12) 0.0447(4) Uani d . 1 C
C5 0.3573(2) 0.3496(3) 0.45223(11) 0.0504(5) Uani d . 1 C
H1W1 0.227(2) 0.3943(18) 0.7288(17) 0.081 Uiso d D 1 H
H1W2 0.222(2) 0.241(2) 0.7420(18) 0.081 Uiso d D 1 H
H1 0.1916 0.6072 0.5027 0.069 Uiso calc R 1 H
H2 0.3084 0.5717 0.6071 0.059 Uiso calc R 1 H
H4 0.4871 0.2470 0.5140 0.054 Uiso calc R 1 H
H5 0.3680 0.2941 0.4123 0.061 Uiso calc R 1 H
H6 0.2288 0.4737 0.4102 0.064 Uiso calc R 1 H

loop_
_atom_site_aniso_label
_atom_site_aniso_U_11
_atom_site_aniso_U_22
_atom_site_aniso_U_33
_atom_site_aniso_U_12
_atom_site_aniso_U_13
_atom_site_aniso_U_23
La1 0.01880(7) 0.02110(7) 0.03051(8) 0.000 0.00102(5) 0.000
O1W 0.0204(6) 0.0337(7) 0.1075(15) -0.0007(5) 0.0053(8) 0.0087(8)
O1 0.0548(9) 0.0666(11) 0.0393(7) -0.0012(8) 0.0008(6) 0.0183(7)
O2 0.0223(6) 0.0285(6) 0.0764(9) 0.0018(5) 0.0055(6) 0.0005(6)
O3 0.0457(15) 0.0226(11) 0.214(5) 0.000 0.029(2) 0.000
O4 0.0392(7) 0.0413(7) 0.0555(8) 0.0045(6) -0.0039(6) -0.0149(6)
O5 0.0394(7) 0.0522(9) 0.0582(8) 0.0095(7) -0.0027(6) -0.0170(7)
O6 0.0826(14) 0.0916(15) 0.0912(14) 0.0239(12) -0.0119(11) -0.0644(13)
N1 0.0491(10) 0.0605(12) 0.0468(9) -0.0097(9) -0.0099(8) 0.0074(8)
N2 0.0250(10) 0.0240(10) 0.0656(14) 0.000 0.0033(9) 0.000
N3 0.0515(10) 0.0451(10) 0.0504(9) 0.0122(8) -0.0059(8) -0.0181(8)
C1 0.0448(12) 0.0531(13) 0.0721(16) 0.0089(10) -0.0019(11) 0.0054(12)
C2 0.0483(11) 0.0507(12) 0.0491(11) 0.0053(10) 0.0064(9) -0.0044(9)
C3 0.0382(9) 0.0395(9) 0.0371(8) -0.0056(8) 0.0058(7) 0.0094(8)
C4 0.0461(11) 0.0401(10) 0.0491(11) 0.0010(8) 0.0105(9) 0.0028(8)
C5 0.0553(13) 0.0533(12) 0.0427(10) -0.0099(10) 0.0056(9) -0.0046(9)

loop_
_atom_type_symbol
_atom_type_description
_atom_type_scat_dispersion_real
_atom_type_scat_dispersion_imag
_atom_type_scat_source
C C 0.0033 0.0016 'International Tables Vol C Tables 4.2.6.8 and 6.1.1.4'
H H 0.0000 0.0000 'International Tables Vol C Tables 4.2.6.8 and 6.1.1.4'
N N 0.0061 0.0033 'International Tables Vol C Tables 4.2.6.8 and 6.1.1.4'
O O 0.0106 0.0060 'International Tables Vol C Tables 4.2.6.8 and 6.1.1.4'
La La -0.2871 2.4523 'International Tables Vol C Tables 4.2.6.8 and 6.1.1.4'

loop_
_geom_angle_atom_site_label_1
_geom_angle_atom_site_label_2
_geom_angle_atom_site_label_3
_geom_angle_site_symmetry_1
_geom_angle_site_symmetry_3
_geom_angle
_geom_angle_publ_flag
O1W La1 O1W 2_656 . 174.03(7) yes
O1W La1 O2 . . 110.25(4) yes
O1W La1 O2 . 2_656 63.80(4) yes
O1W La1 O4 . 2_656 115.57(5) yes
O1W La1 O4 . . 69.26(5) yes
O1W La1 O5 . . 116.39(5) yes
O1W La1 O5 . 2_656 68.40(5) yes
O1 La1 O1 2_656 . 144.20(9) yes
O1 La1 O1W . . 83.79(7) yes
O1 La1 O1W . 2_656 94.37(7) yes
O1 La1 O2 . . 72.05(6) yes
O1 La1 O2 . 2_656 75.21(6) yes
O1 La1 O4 . 2_656 140.92(6) yes
O1 La1 O4 . . 71.41(6) yes
O1 La1 O5 . 2_656 134.74(6) yes
O1 La1 O5 . . 75.34(6) yes
O2 La1 O2 . 2_656 47.15(5) yes
O2 La1 O5 . . 118.39(5) yes
O2 La1 O5 . 2_656 150.30(5) yes
O4 La1 O2 . 2_656 124.24(5) yes
O4 La1 O2 . . 143.27(5) yes
O4 La1 O4 . 2_656 83.82(7) yes
O4 La1 O5 . . 47.18(5) yes
O4 La1 O5 . 2_656 65.69(5) yes
O5 La1 O5 . 2_656 85.69(8) yes
La1 O1W H1W1 . . 125.4(18) no
La1 O1W H1W2 . . 124.0(19) no
O1W La1 O2 2_656 2_656 110.25(4) no
O1W La1 O2 2_656 . 63.80(4) no
O1W La1 O4 2_656 . 115.57(5) no
O1W La1 O4 2_656 2_656 69.26(5) no
O1W La1 O5 2_656 2_656 116.39(5) no
O1W La1 O5 2_656 . 68.40(5) no
O1 La1 O1W 2_656 2_656 83.79(7) no
O1 La1 O1W 2_656 . 94.37(7) no
O1 La1 O2 2_656 2_656 72.05(6) no
O1 La1 O2 2_656 . 75.21(6) no
O1 La1 O4 2_656 . 140.92(6) no
O1 La1 O4 2_656 2_656 71.41(6) no
O1 La1 O5 2_656 . 134.74(6) no
O1 La1 O5 2_656 2_656 75.34(6) no
O1 C3 C2 . . 122.13(19) no
O1 C3 C4 . . 121.7(2) no
O2 La1 O5 2_656 2_656 118.39(5) no
O2 La1 O5 2_656 . 150.30(5) no
O2 N2 O2 2_656 . 117.4(2) no
O3 N2 O2 . . 121.30(10) no
O3 N2 O2 . 2_656 121.30(10) no
O4 La1 O2 2_656 . 124.24(5) no
O4 La1 O2 2_656 2_656 143.27(5) no
O4 La1 O5 2_656 2_656 47.18(5) no
O4 La1 O5 2_656 . 65.69(5) no
O5 N3 O4 . . 117.09(16) no
O6 N3 O4 . . 120.58(19) no
O6 N3 O5 . . 122.33(19) no
N1 C1 C2 . . 121.3(2) no
N1 C1 H1 . . 119.3 no
N1 C5 C4 . . 120.4(2) no
N1 C5 H5 . . 119.8 no
N2 O2 La1 . . 97.73(11) no
N3 O4 La1 . . 98.04(11) no
N3 O5 La1 . . 96.57(11) no
C1 C2 C3 . . 119.7(2) no
C1 C2 H2 . . 120.1 no
C1 N1 H6 . . 119.4 no
C2 C1 H1 . . 119.3 no
C2 C3 C4 . . 116.20(18) no
C3 C2 H2 . . 120.1 no
C3 C4 H4 . . 119.4 no
C3 O1 La1 . . 148.35(14) no
C4 C5 H5 . . 119.8 no
C5 C4 C3 . . 121.1(2) no
C5 C4 H4 . . 119.4 no
C5 N1 C1 . . 121.2(2) no
C5 N1 H6 . . 119.4 no
H1W1 O1W H1W2 . . 109.3(16) no

loop_
_geom_bond_atom_site_label_1
_geom_bond_atom_site_label_2
_geom_bond_site_symmetry_2
_geom_bond_distance
_geom_bond_publ_flag
La1 O1W . 2.5452(15) yes
La1 O1 . 2.3830(14) yes
La1 O2 . 2.6946(14) yes
La1 O4 . 2.6612(14) yes
La1 O5 . 2.6978(15) yes
O1 C3 . 1.278(2) yes
C1 C2 . 1.362(3) yes
C4 C5 . 1.351(3) yes
La1 O1W 2_656 2.5452(15) no
La1 O1 2_656 2.3830(14) no
La1 O2 2_656 2.6946(14) no
La1 O4 2_656 2.6612(14) no
La1 O5 2_656 2.6978(15) no
O1W H1W1 . 0.854(10) no
O1W H1W2 . 0.847(10) no
O2 N2 . 1.2612(17) no
O3 N2 . 1.199(3) no
O4 N3 . 1.263(2) no
O5 N3 . 1.251(2) no
O6 N3 . 1.219(2) no
N1 C5 . 1.331(3) no
N1 C1 . 1.333(3) no
N1 H6 . 0.8600 no
N2 O2 2_656 1.2612(17) no
C1 H1 . 0.9300 no
C2 C3 . 1.408(3) no
C2 H2 . 0.9300 no
C3 C4 . 1.409(3) no
C4 H4 . 0.9300 no
C5 H5 . 0.9300 no

loop_
_geom_hbond_atom_site_label_D
_geom_hbond_atom_site_label_H
_geom_hbond_atom_site_label_A
_geom_hbond_site_symmetry_A
_geom_hbond_distance_DH
_geom_hbond_distance_HA
_geom_hbond_distance_DA
_geom_hbond_angle_DHA
_geom_hbond_publ_flag
O1W H1W1 O5 3_455 0.854(10) 2.265(14) 3.087(2) 161(3) yes
O1W H1W2 O2 3_445 0.847(10) 2.032(12) 2.873(2) 171(3) yes
O1W H1W2 O3 3_445 0.847(10) 2.51(3) 3.0296(16) 121(2) yes
N1 H6 O4 7_556 0.86 2.05 2.849(2) 153 yes

loop_
_geom_torsion_atom_site_label_1
_geom_torsion_atom_site_label_2
_geom_torsion_atom_site_label_3
_geom_torsion_atom_site_label_4
_geom_torsion_site_symmetry_1
_geom_torsion_site_symmetry_4
_geom_torsion
_geom_torsion_publ_flag
O1 La1 O1 C3 2_656 . -101.4(3) no
O1W La1 O1 C3 2_656 . 173.2(3) no
O1W La1 O1 C3 . . -12.5(3) no
O4 La1 O1 C3 . . 57.7(3) no
O4 La1 O1 C3 2_656 . 111.2(3) no
O2 La1 O1 C3 . . -126.2(3) no
O2 La1 O1 C3 2_656 . -77.0(3) no
O5 La1 O1 C3 . . 106.9(3) no
O5 La1 O1 C3 2_656 . 38.5(3) no
O1 La1 O2 N2 2_656 . -79.06(9) no
O1 La1 O2 N2 . . 86.24(9) no
O1W La1 O2 N2 2_656 . -169.37(11) no
O1W La1 O2 N2 . . 10.16(10) no
O4 La1 O2 N2 . . 92.31(10) no
O4 La1 O2 N2 2_656 . -133.71(8) no
O2 La1 O2 N2 2_656 . 0.0 no
O5 La1 O2 N2 . . 147.72(7) no
O5 La1 O2 N2 2_656 . -71.49(12) no
O1 La1 O4 N3 2_656 . -118.44(13) no
O1 La1 O4 N3 . . 80.96(13) no
O1W La1 O4 N3 2_656 . -4.92(14) no
O1W La1 O4 N3 . . 171.27(14) no
O4 La1 O4 N3 2_656 . -68.38(12) no
O2 La1 O4 N3 . . 74.87(14) no
O2 La1 O4 N3 2_656 . 137.26(12) no
O5 La1 O4 N3 . . -6.04(12) no
O5 La1 O4 N3 2_656 . -113.85(13) no
O1 La1 O5 N3 2_656 . 130.94(13) no
O1 La1 O5 N3 . . -71.99(14) no
O1W La1 O5 N3 2_656 . -172.84(15) no
O1W La1 O5 N3 . . 3.26(15) no
O4 La1 O5 N3 . . 6.07(12) no
O4 La1 O5 N3 2_656 . 110.99(14) no
O2 La1 O5 N3 . . -131.76(13) no
O2 La1 O5 N3 2_656 . -79.56(16) no
O5 La1 O5 N3 2_656 . 66.54(13) no
La1 O2 N2 O3 . . 180.0 no
La1 O2 N2 O2 . 2_656 0.0 no
La1 O5 N3 O6 . . 169.1(2) no
La1 O5 N3 O4 . . -10.6(2) no
La1 O4 N3 O6 . . -168.9(2) no
La1 O4 N3 O5 . . 10.8(2) no
C5 N1 C1 C2 . . 1.9(4) no
N1 C1 C2 C3 . . -1.0(4) no
La1 O1 C3 C2 . . 65.6(4) no
La1 O1 C3 C4 . . -114.7(3) no
C1 C2 C3 O1 . . 179.3(2) no
C1 C2 C3 C4 . . -0.4(3) no
O1 C3 C4 C5 . . -178.7(2) no
C2 C3 C4 C5 . . 0.9(3) no
C1 N1 C5 C4 . . -1.3(3) no
C3 C4 C5 N1 . . -0.1(3) no
